data_2018383
loop_
_publ_author_name
'Liu, Dong'

_publ_section_title
;
 Poly[[\m~2~-1,3-bis(pyridin-4-yl)propane](\m~3~-1,4-phenylenediacetato)cadmium]
;
_journal_coeditor_code QS3010
_journal_issue 2
_journal_name_full 'Acta Crystallographica Section C'
_journal_page_first m34
_journal_page_last m36
_journal_paper_doi 10.1107/S0108270111055454
_journal_volume 68
_journal_year 2012
_chemical_formula_iupac '[Cd (C10 H8 O4) (C13 H14 N2)]'
_chemical_formula_moiety 'C23 H22 Cd N2 O4'
_chemical_formula_sum 'C23 H22 Cd N2 O4'
_chemical_formula_weight 502.84
_chemical_name_systematic
;
Poly[[\m~2~-1,3-bis(pyridin-4-yl)propane](\m~3~-1,4-phenylenediacetato)cadmium]
;
_space_group_IT_number 14
_symmetry_cell_setting monoclinic
_symmetry_space_group_name_Hall '-P 2ybc'
_symmetry_space_group_name_H-M 'P 1 21/c 1'
_atom_sites_solution_hydrogens geom
_atom_sites_solution_primary direct
_atom_sites_solution_secondary difmap
_audit_creation_method SHELXL97
_cell_angle_alpha 90.00
_cell_angle_beta 116.51(3)
_cell_angle_gamma 90.00
_cell_formula_units_Z 4
_cell_length_a 10.022(2)
_cell_length_b 22.316(5)
_cell_length_c 10.316(2)
_cell_measurement_reflns_used 8184
_cell_measurement_temperature 223(2)
_cell_measurement_theta_max 27.4932
_cell_measurement_theta_min 3.5176
_cell_volume 2064.6(9)
_computing_cell_refinement 'CrystalClear (Rigaku, 2001)'
_computing_data_collection 'CrystalClear (Rigaku, 2001)'
_computing_data_reduction 'CrystalStructure (Rigaku/MSC, 2004)'
_computing_molecular_graphics 'SHELXTL (Sheldrick, 2008)'
_computing_publication_material
;
SHELXTL (Sheldrick, 2008) and PLATON (Spek, 2009)
;
_computing_structure_refinement 'SHELXTL (Sheldrick, 2008)'
_computing_structure_solution 'SHELXTL (Sheldrick, 2008)'
_diffrn_ambient_temperature 223(2)
_diffrn_measured_fraction_theta_full 0.994
_diffrn_measured_fraction_theta_max 0.994
_diffrn_measurement_device_type 'Rigaku Mercury CCD area-detector'
_diffrn_measurement_method \w
_diffrn_radiation_monochromator graphite
_diffrn_radiation_source 'fine-focus sealed tube'
_diffrn_radiation_type MoK\a
_diffrn_radiation_wavelength 0.71073
_diffrn_reflns_av_R_equivalents 0.0351
_diffrn_reflns_av_sigmaI/netI 0.0484
_diffrn_reflns_limit_h_max 13
_diffrn_reflns_limit_h_min -11
_diffrn_reflns_limit_k_max 23
_diffrn_reflns_limit_k_min -28
_diffrn_reflns_limit_l_max 9
_diffrn_reflns_limit_l_min -13
_diffrn_reflns_number 11710
_diffrn_reflns_theta_full 27.49
_diffrn_reflns_theta_max 27.49
_diffrn_reflns_theta_min 3.52
_diffrn_standards_decay_% 0
_diffrn_standards_interval_count 0
_diffrn_standards_interval_time 0
_diffrn_standards_number 0
_exptl_absorpt_coefficient_mu 1.090
_exptl_absorpt_correction_T_max 0.8988
_exptl_absorpt_correction_T_min 0.7356
_exptl_absorpt_correction_type multi-scan
_exptl_absorpt_process_details '(REQAB; Jacobson, 1998)'
_exptl_crystal_colour colourless
_exptl_crystal_density_diffrn 1.618
_exptl_crystal_density_method 'not measured'
_exptl_crystal_description block
_exptl_crystal_F_000 1016
_exptl_crystal_size_max 0.30
_exptl_crystal_size_mid 0.30
_exptl_crystal_size_min 0.10
_refine_diff_density_max 0.596
_refine_diff_density_min -0.527
_refine_ls_extinction_method none
_refine_ls_goodness_of_fit_ref 1.096
_refine_ls_hydrogen_treatment constr
_refine_ls_matrix_type full
_refine_ls_number_parameters 271
_refine_ls_number_reflns 4699
_refine_ls_number_restraints 0
_refine_ls_restrained_S_all 1.096
_refine_ls_R_factor_all 0.0680
_refine_ls_R_factor_gt 0.0469
_refine_ls_shift/su_max 0.001
_refine_ls_shift/su_mean 0.000
_refine_ls_structure_factor_coef Fsqd
_refine_ls_weighting_details 'calc w = 1/[\s^2^(Fo^2^)+(0.0414P)^2^+0.6308P] where P=(Fo^2^+2Fc^2^)/3'
_refine_ls_weighting_scheme calc
_refine_ls_wR_factor_gt 0.0909
_refine_ls_wR_factor_ref 0.0992
_reflns_number_gt 3702
_reflns_number_total 4699
_reflns_threshold_expression I>2\s(I)
_cod_data_source_file qs3010.cif
_cod_data_source_block I
_cod_original_sg_symbol_H-M 'P 21/c'
_cod_database_code 2018383
_cod_database_fobs_code 2018383

loop_
_symmetry_equiv_pos_as_xyz
'x, y, z'
'-x, y+1/2, -z+1/2'
'-x, -y, -z'
'x, -y-1/2, z-1/2'

loop_
_atom_site_type_symbol
_atom_site_label
_atom_site_fract_x
_atom_site_fract_y
_atom_site_fract_z
_atom_site_U_iso_or_equiv
_atom_site_adp_type
_atom_site_calc_flag
_atom_site_refinement_flags
_atom_site_occupancy
_atom_site_symmetry_multiplicity
Cd Cd1 0.50810(3) 0.437184(11) -0.37266(3) 0.03559(11) Uani d . 1 1
N N1 0.6340(3) 0.50732(14) -0.1898(3) 0.0380(7) Uani d . 1 1
N N2 0.6275(4) 0.86966(14) 0.0545(3) 0.0410(7) Uani d . 1 1
O O1 0.7236(3) 0.36904(14) -0.2451(3) 0.0556(8) Uani d . 1 1
O O2 0.5297(3) 0.36719(13) -0.1990(3) 0.0486(7) Uani d . 1 1
O O3 0.6325(3) 0.47537(13) 0.5028(3) 0.0479(7) Uani d . 1 1
O O4 0.7351(3) 0.52707(11) 0.3915(3) 0.0434(6) Uani d . 1 1
C C1 0.7734(4) 0.52475(19) -0.1540(5) 0.0467(10) Uani d . 1 1
H H1 0.8258 0.5056 -0.1985 0.056 Uiso calc R 1 1
C C2 0.8441(5) 0.56950(19) -0.0551(5) 0.0495(10) Uani d . 1 1
H H2 0.9437 0.5791 -0.0316 0.059 Uiso calc R 1 1
C C3 0.7711(4) 0.60046(19) 0.0101(5) 0.0469(10) Uani d . 1 1
C C4 0.6267(5) 0.5805(2) -0.0240(5) 0.0562(12) Uani d . 1 1
H H4 0.5731 0.5982 0.0211 0.067 Uiso calc R 1 1
C C5 0.5627(5) 0.5351(2) -0.1231(4) 0.0507(11) Uani d . 1 1
H H5 0.4650 0.5231 -0.1451 0.061 Uiso calc R 1 1
C C6 0.8407(5) 0.6546(2) 0.1070(5) 0.0588(12) Uani d . 1 1
H H6A 0.9488 0.6533 0.1400 0.071 Uiso calc R 1 1
H H6B 0.8033 0.6909 0.0485 0.071 Uiso calc R 1 1
C C7 0.8123(5) 0.65966(17) 0.2364(5) 0.0486(10) Uani d . 1 1
H H7A 0.8622 0.6266 0.3032 0.058 Uiso calc R 1 1
H H7B 0.7050 0.6563 0.2062 0.058 Uiso calc R 1 1
C C8 0.8689(5) 0.71924(18) 0.3148(5) 0.0521(11) Uani d . 1 1
H H8A 0.8607 0.7184 0.4060 0.062 Uiso calc R 1 1
H H8B 0.9747 0.7234 0.3389 0.062 Uiso calc R 1 1
C C9 0.7869(4) 0.77270(17) 0.2294(4) 0.0424(9) Uani d . 1 1
C C10 0.8506(4) 0.81248(19) 0.1719(5) 0.0498(10) Uani d . 1 1
H H10 0.9509 0.8075 0.1910 0.060 Uiso calc R 1 1
C C11 0.7697(4) 0.85949(19) 0.0868(5) 0.0477(10) Uani d . 1 1
H H11 0.8174 0.8858 0.0495 0.057 Uiso calc R 1 1
C C12 0.5672(5) 0.8322(2) 0.1147(6) 0.0710(15) Uani d . 1 1
H H12 0.4678 0.8388 0.0967 0.085 Uiso calc R 1 1
C C13 0.6410(5) 0.7848(2) 0.2008(6) 0.0690(15) Uani d . 1 1
H H13 0.5925 0.7603 0.2407 0.083 Uiso calc R 1 1
C C14 0.7670(4) 0.34242(16) 0.0973(4) 0.0370(8) Uani d . 1 1
C C15 0.8127(4) 0.40199(16) 0.1199(4) 0.0384(8) Uani d . 1 1
H H15 0.8234 0.4229 0.0459 0.046 Uiso calc R 1 1
C C16 0.8428(4) 0.43119(16) 0.2476(4) 0.0359(8) Uani d . 1 1
H H16 0.8741 0.4714 0.2597 0.043 Uiso calc R 1 1
C C17 0.8271(4) 0.40150(16) 0.3597(4) 0.0345(8) Uani d . 1 1
C C18 0.7820(4) 0.34232(16) 0.3375(4) 0.0386(8) Uani d . 1 1
H H18 0.7716 0.3214 0.4116 0.046 Uiso calc R 1 1
C C19 0.7516(4) 0.31305(17) 0.2090(4) 0.0418(9) Uani d . 1 1
H H19 0.7203 0.2729 0.1970 0.050 Uiso calc R 1 1
C C20 0.7417(5) 0.31138(18) -0.0420(4) 0.0456(10) Uani d . 1 1
H H20A 0.6840 0.2747 -0.0527 0.055 Uiso calc R 1 1
H H20B 0.8381 0.3000 -0.0374 0.055 Uiso calc R 1 1
C C21 0.6588(4) 0.35144(16) -0.1734(4) 0.0388(9) Uani d . 1 1
C C22 0.8510(4) 0.43454(16) 0.4975(4) 0.0371(8) Uani d . 1 1
H H22A 0.8459 0.4061 0.5675 0.045 Uiso calc R 1 1
H H22B 0.9502 0.4530 0.5409 0.045 Uiso calc R 1 1
C C23 0.7333(4) 0.48234(16) 0.4634(4) 0.0351(8) Uani d . 1 1

loop_
_atom_site_aniso_label
_atom_site_aniso_U_11
_atom_site_aniso_U_22
_atom_site_aniso_U_33
_atom_site_aniso_U_12
_atom_site_aniso_U_13
_atom_site_aniso_U_23
Cd1 0.03852(17) 0.03556(16) 0.03327(16) 0.00254(12) 0.01652(12) 0.00252(11)
N1 0.0406(17) 0.0404(17) 0.0354(17) 0.0019(15) 0.0191(14) 0.0034(13)
N2 0.0416(17) 0.0412(18) 0.0407(18) 0.0010(15) 0.0189(15) 0.0033(14)
O1 0.0570(18) 0.0632(19) 0.0559(19) 0.0120(16) 0.0334(16) 0.0153(15)
O2 0.0479(16) 0.0511(17) 0.0479(17) 0.0077(14) 0.0222(13) 0.0108(13)
O3 0.0472(15) 0.0573(18) 0.0500(17) 0.0096(14) 0.0314(14) 0.0125(13)
O4 0.0520(16) 0.0380(14) 0.0466(16) 0.0066(13) 0.0276(13) 0.0078(12)
C1 0.042(2) 0.052(2) 0.051(3) 0.008(2) 0.0249(19) -0.0014(19)
C2 0.036(2) 0.060(3) 0.055(3) -0.006(2) 0.0225(19) -0.011(2)
C3 0.042(2) 0.053(2) 0.048(2) -0.005(2) 0.0229(19) -0.0078(19)
C4 0.043(2) 0.077(3) 0.054(3) -0.001(2) 0.026(2) -0.019(2)
C5 0.041(2) 0.072(3) 0.042(2) -0.013(2) 0.0215(19) -0.010(2)
C6 0.060(3) 0.058(3) 0.059(3) -0.014(2) 0.027(2) -0.010(2)
C7 0.054(2) 0.040(2) 0.050(2) -0.0007(19) 0.022(2) 0.0033(18)
C8 0.063(3) 0.041(2) 0.046(2) -0.001(2) 0.018(2) -0.0027(18)
C9 0.046(2) 0.042(2) 0.035(2) -0.0035(19) 0.0143(17) -0.0070(16)
C10 0.034(2) 0.051(2) 0.057(3) -0.0060(19) 0.0138(19) 0.001(2)
C11 0.037(2) 0.053(2) 0.052(3) -0.007(2) 0.0188(19) 0.006(2)
C12 0.049(3) 0.085(4) 0.085(4) 0.016(3) 0.036(3) 0.033(3)
C13 0.058(3) 0.072(3) 0.084(4) 0.003(3) 0.038(3) 0.035(3)
C14 0.0395(19) 0.0347(19) 0.035(2) 0.0082(17) 0.0152(16) 0.0016(15)
C15 0.043(2) 0.039(2) 0.036(2) 0.0055(18) 0.0208(17) 0.0077(16)
C16 0.0377(19) 0.0337(19) 0.039(2) -0.0032(16) 0.0195(16) 0.0031(16)
C17 0.0318(18) 0.0357(19) 0.0350(19) 0.0065(16) 0.0140(15) 0.0046(15)
C18 0.044(2) 0.0339(19) 0.042(2) 0.0024(17) 0.0225(18) 0.0075(16)
C19 0.046(2) 0.0298(18) 0.049(2) 0.0010(18) 0.0212(18) 0.0047(17)
C20 0.056(2) 0.036(2) 0.041(2) 0.012(2) 0.0184(19) 0.0048(17)
C21 0.048(2) 0.0299(18) 0.036(2) 0.0040(18) 0.0162(18) 0.0001(15)
C22 0.0392(19) 0.038(2) 0.0324(19) 0.0052(17) 0.0144(15) 0.0056(15)
C23 0.0358(19) 0.039(2) 0.0274(18) 0.0024(16) 0.0109(15) -0.0045(15)

loop_
_atom_type_symbol
_atom_type_description
_atom_type_scat_dispersion_real
_atom_type_scat_dispersion_imag
_atom_type_scat_source
C C 0.0033 0.0016 'International Tables Vol C Tables 4.2.6.8 and 6.1.1.4'
H H 0.0000 0.0000 'International Tables Vol C Tables 4.2.6.8 and 6.1.1.4'
N N 0.0061 0.0033 'International Tables Vol C Tables 4.2.6.8 and 6.1.1.4'
O O 0.0106 0.0060 'International Tables Vol C Tables 4.2.6.8 and 6.1.1.4'
Cd Cd -0.8075 1.2024 'International Tables Vol C Tables 4.2.6.8 and 6.1.1.4'

loop_
_geom_angle_atom_site_label_1
_geom_angle_atom_site_label_2
_geom_angle_atom_site_label_3
_geom_angle_site_symmetry_1
_geom_angle_site_symmetry_3
_geom_angle
O2 Cd1 O3 . 1_554 142.27(10)
O2 Cd1 N2 . 2_644 90.36(11)
O3 Cd1 N2 1_554 2_644 93.24(11)
O2 Cd1 N1 . . 89.83(11)
O3 Cd1 N1 1_554 . 88.34(11)
N2 Cd1 N1 2_644 . 177.18(11)
O2 Cd1 O3 . 3_665 143.22(10)
O3 Cd1 O3 1_554 3_665 73.79(10)
N2 Cd1 O3 2_644 3_665 95.11(11)
N1 Cd1 O3 . 3_665 83.07(11)
O2 Cd1 O1 . . 54.39(10)
O3 Cd1 O1 1_554 . 87.88(10)
N2 Cd1 O1 2_644 . 95.04(11)
N1 Cd1 O1 . . 87.36(11)
O3 Cd1 O1 3_665 . 159.49(9)
O2 Cd1 O4 . 3_665 91.54(9)
O3 Cd1 O4 1_554 3_665 126.15(9)
N2 Cd1 O4 2_644 3_665 86.86(10)
N1 Cd1 O4 . 3_665 90.31(10)
O3 Cd1 O4 3_665 3_665 52.66(9)
O1 Cd1 O4 . 3_665 145.82(9)
O2 Cd1 C21 . . 27.26(11)
O3 Cd1 C21 1_554 . 115.05(11)
N2 Cd1 C21 2_644 . 94.68(11)
N1 Cd1 C21 . . 86.76(11)
O3 Cd1 C21 3_665 . 166.38(11)
O1 Cd1 C21 . . 27.22(10)
O4 Cd1 C21 3_665 . 118.60(11)
C1 N1 C5 . . 117.0(3)
C1 N1 Cd1 . . 122.6(3)
C5 N1 Cd1 . . 120.1(3)
C11 N2 C12 . . 115.7(4)
C11 N2 Cd1 . 2_654 119.3(3)
C12 N2 Cd1 . 2_654 124.1(3)
C21 O1 Cd1 . . 87.0(2)
C21 O2 Cd1 . . 94.8(2)
C23 O3 Cd1 . 1_556 159.3(3)
C23 O3 Cd1 . 3_665 94.2(2)
Cd1 O3 Cd1 1_556 3_665 106.21(10)
C23 O4 Cd1 . 3_665 91.7(2)
N1 C1 C2 . . 123.1(4)
N1 C1 H1 . . 118.5
C2 C1 H1 . . 118.5
C1 C2 C3 . . 121.0(4)
C1 C2 H2 . . 119.5
C3 C2 H2 . . 119.5
C2 C3 C4 . . 115.6(4)
C2 C3 C6 . . 122.0(4)
C4 C3 C6 . . 122.4(4)
C5 C4 C3 . . 120.5(4)
C5 C4 H4 . . 119.8
C3 C4 H4 . . 119.8
N1 C5 C4 . . 122.7(4)
N1 C5 H5 . . 118.6
C4 C5 H5 . . 118.6
C7 C6 C3 . . 115.7(4)
C7 C6 H6A . . 108.4
C3 C6 H6A . . 108.4
C7 C6 H6B . . 108.4
C3 C6 H6B . . 108.4
H6A C6 H6B . . 107.4
C6 C7 C8 . . 111.5(4)
C6 C7 H7A . . 109.3
C8 C7 H7A . . 109.3
C6 C7 H7B . . 109.3
C8 C7 H7B . . 109.3
H7A C7 H7B . . 108.0
C9 C8 C7 . . 114.0(3)
C9 C8 H8A . . 108.8
C7 C8 H8A . . 108.8
C9 C8 H8B . . 108.8
C7 C8 H8B . . 108.8
H8A C8 H8B . . 107.6
C10 C9 C13 . . 115.6(4)
C10 C9 C8 . . 122.2(4)
C13 C9 C8 . . 122.2(4)
C9 C10 C11 . . 120.9(4)
C9 C10 H10 . . 119.6
C11 C10 H10 . . 119.6
N2 C11 C10 . . 123.4(4)
N2 C11 H11 . . 118.3
C10 C11 H11 . . 118.3
N2 C12 C13 . . 124.1(4)
N2 C12 H12 . . 118.0
C13 C12 H12 . . 118.0
C12 C13 C9 . . 120.3(4)
C12 C13 H13 . . 119.9
C9 C13 H13 . . 119.9
C15 C14 C19 . . 117.5(3)
C15 C14 C20 . . 120.0(4)
C19 C14 C20 . . 122.5(3)
C16 C15 C14 . . 121.8(3)
C16 C15 H15 . . 119.1
C14 C15 H15 . . 119.1
C15 C16 C17 . . 120.6(3)
C15 C16 H16 . . 119.7
C17 C16 H16 . . 119.7
C18 C17 C16 . . 117.7(3)
C18 C17 C22 . . 121.4(3)
C16 C17 C22 . . 120.8(3)
C17 C18 C19 . . 121.7(4)
C17 C18 H18 . . 119.2
C19 C18 H18 . . 119.2
C18 C19 C14 . . 120.8(4)
C18 C19 H19 . . 119.6
C14 C19 H19 . . 119.6
C14 C20 C21 . . 111.7(3)
C14 C20 H20A . . 109.3
C21 C20 H20A . . 109.3
C14 C20 H20B . . 109.3
C21 C20 H20B . . 109.3
H20A C20 H20B . . 107.9
O1 C21 O2 . . 123.4(3)
O1 C21 C20 . . 119.4(4)
O2 C21 C20 . . 117.1(4)
O1 C21 Cd1 . . 65.8(2)
O2 C21 Cd1 . . 57.93(19)
C20 C21 Cd1 . . 169.6(3)
C23 C22 C17 . . 110.1(3)
C23 C22 H22A . . 109.6
C17 C22 H22A . . 109.6
C23 C22 H22B . . 109.6
C17 C22 H22B . . 109.6
H22A C22 H22B . . 108.2
O4 C23 O3 . . 121.2(3)
O4 C23 C22 . . 119.1(3)
O3 C23 C22 . . 119.6(3)

loop_
_geom_bond_atom_site_label_1
_geom_bond_atom_site_label_2
_geom_bond_site_symmetry_2
_geom_bond_distance
Cd1 O2 . 2.313(3)
Cd1 O3 1_554 2.315(3)
Cd1 N2 2_644 2.315(3)
Cd1 N1 . 2.340(3)
Cd1 O3 3_665 2.430(3)
Cd1 O1 . 2.484(3)
Cd1 O4 3_665 2.488(3)
Cd1 C21 . 2.719(4)
N1 C1 . 1.334(5)
N1 C5 . 1.345(5)
N2 C11 . 1.331(5)
N2 C12 . 1.336(6)
N2 Cd1 2_654 2.315(3)
O1 C21 . 1.246(5)
O2 C21 . 1.250(5)
O3 C23 . 1.256(4)
O3 Cd1 1_556 2.315(3)
O3 Cd1 3_665 2.430(3)
O4 C23 . 1.249(4)
O4 Cd1 3_665 2.488(3)
C1 C2 . 1.376(6)
C1 H1 . 0.9400
C2 C3 . 1.380(6)
C2 H2 . 0.9400
C3 C4 . 1.401(6)
C3 C6 . 1.524(6)
C4 C5 . 1.377(6)
C4 H4 . 0.9400
C5 H5 . 0.9400
C6 C7 . 1.489(6)
C6 H6A . 0.9800
C6 H6B . 0.9800
C7 C8 . 1.528(5)
C7 H7A . 0.9800
C7 H7B . 0.9800
C8 C9 . 1.493(6)
C8 H8A . 0.9800
C8 H8B . 0.9800
C9 C10 . 1.372(6)
C9 C13 . 1.383(6)
C10 C11 . 1.376(6)
C10 H10 . 0.9400
C11 H11 . 0.9400
C12 C13 . 1.367(6)
C12 H12 . 0.9400
C13 H13 . 0.9400
C14 C15 . 1.391(5)
C14 C19 . 1.392(5)
C14 C20 . 1.512(5)
C15 C16 . 1.377(5)
C15 H15 . 0.9400
C16 C17 . 1.401(5)
C16 H16 . 0.9400
C17 C18 . 1.381(5)
C17 C22 . 1.522(5)
C18 C19 . 1.384(5)
C18 H18 . 0.9400
C19 H19 . 0.9400
C20 C21 . 1.524(5)
C20 H20A . 0.9800
C20 H20B . 0.9800
C22 C23 . 1.511(5)
C22 H22A . 0.9800
C22 H22B . 0.9800
